data_9007498
loop_
_publ_author_name
'Kirfel, A.'
'Eichhorn, K.'

_publ_section_title
;
 Accurate structure analysis with synchrotron radiation.
 The electron density in Al2O3 and Cu2O
;
_journal_issue 4
_journal_name_full 'Acta Crystallographica, Section A'
_journal_page_first 271
_journal_page_last 284
_journal_paper_doi 10.1107/S0108767389012596
_journal_volume 46
_journal_year 1990
_chemical_compound_source Synthetic
_chemical_formula_sum 'Al2 O3'
_chemical_name_mineral Corundum
_space_group_IT_number 167
_symmetry_space_group_name_Hall '-R 3 2"c'
_symmetry_space_group_name_H-M 'R -3 c :H'
_cell_angle_alpha 90
_cell_angle_beta 90
_cell_angle_gamma 120
_cell_length_a 4.7570
_cell_length_b 4.7570
_cell_length_c 12.9877
_cell_formula_units_Z 6
_cell_volume 254.524
_database_code_amcsd 0009327
_exptl_crystal_density_diffrn 3.991
_cod_original_sg_symbol_H-M 'R -3 c'
_cod_database_code 9007498

loop_
_space_group_symop_operation_xyz
x,y,z
2/3+x,1/3+y,1/3+z
1/3+x,2/3+y,2/3+z
x,x-y,1/2+z
2/3+x,1/3+x-y,5/6+z
1/3+x,2/3+x-y,1/6+z
y,x,1/2-z
2/3+y,1/3+x,5/6-z
1/3+y,2/3+x,1/6-z
-x+y,y,1/2+z
2/3-x+y,1/3+y,5/6+z
1/3-x+y,2/3+y,1/6+z
-x,-x+y,1/2-z
2/3-x,1/3-x+y,5/6-z
1/3-x,2/3-x+y,1/6-z
-y,-x,1/2+z
2/3-y,1/3-x,5/6+z
1/3-y,2/3-x,1/6+z
x-y,-y,1/2-z
2/3+x-y,1/3-y,5/6-z
1/3+x-y,2/3-y,1/6-z
y,-x+y,-z
2/3+y,1/3-x+y,1/3-z
1/3+y,2/3-x+y,2/3-z
-x+y,-x,z
2/3-x+y,1/3-x,1/3+z
1/3-x+y,2/3-x,2/3+z
-x,-y,-z
2/3-x,1/3-y,1/3-z
1/3-x,2/3-y,2/3-z
-y,x-y,z
2/3-y,1/3+x-y,1/3+z
1/3-y,2/3+x-y,2/3+z
x-y,x,-z
2/3+x-y,1/3+x,1/3-z
1/3+x-y,2/3+x,2/3-z

loop_
_atom_site_aniso_label
_atom_site_aniso_U_11
_atom_site_aniso_U_22
_atom_site_aniso_U_33
_atom_site_aniso_U_12
_atom_site_aniso_U_13
_atom_site_aniso_U_23
Al 0.00259 0.00259 0.00276 0.00129 0.00000 0.00000
O 0.00292 0.00325 0.00334 0.00146 0.00040 0.00079

loop_
_atom_site_label
_atom_site_fract_x
_atom_site_fract_y
_atom_site_fract_z
Al 0.00000 0.00000 0.35218
O 0.30625 0.00000 0.25000

loop_
_cod_related_entry_id
_cod_related_entry_database
_cod_related_entry_code
1 ChemSpider 8164808
2 AMCSD 0009327
